data_4100339
loop_
_publ_author_name
'Kazuhiro Takenaka'

_journal_name_full 'Journal of the American Chemical Society'
_journal_year 2005
_chemical_formula_moiety 'C20 H31 Cl N2 Pd '
_chemical_formula_sum 'C20 H31 Cl N2 Pd'
_chemical_formula_weight 441.33
_space_group_IT_number 61
_symmetry_cell_setting orthorhombic
_symmetry_space_group_name_Hall '-P 2ac 2ab'
_symmetry_space_group_name_H-M 'P b c a'
_cell_angle_alpha 89
_cell_angle_beta 89
_cell_angle_gamma 90
_cell_formula_units_Z 8
_cell_length_a 18.804(3)
_cell_length_b 8.874(1)
_cell_length_c 24.370(4)
_cell_measurement_temperature 173.1
_cell_volume 4066.7(12)
_exptl_crystal_density_diffrn 1.442
_cod_original_sg_symbol_Hall 'P 21/B 21/C 21/A '
_cod_original_sg_symbol_H-M 'P 21/b 21/c 21/a'
_cod_original_formula_sum 'C20 H31 Cl N2 Pd '
_cod_database_code 4100339

loop_
_symmetry_equiv_pos_as_xyz
x,y,z
-x,-y,-z
-x+1/2,y+1/2,z
x+1/2,-y+1/2,-z
x,-y+1/2,z+1/2
-x,y+1/2,-z+1/2
-x+1/2,-y,z+1/2
x+1/2,y,-z+1/2

loop_
_atom_site_label
_atom_site_type_symbol
_atom_site_fract_x
_atom_site_fract_y
_atom_site_fract_z
_atom_site_U_iso_or_equiv
_atom_site_adp_type
_atom_site_occupancy
_atom_site_symmetry_multiplicity
_atom_site_calc_flag
_atom_site_refinement_flags
_atom_site_disorder_assembly
_atom_site_disorder_group
Pd(1) Pd 0.124230(10) 0.13951(2) 0.240490(10) 0.01874(6) Uani 1.00 1 d . . .
Cl(1) Cl 0.11487(4) 0.03490(8) 0.15014(3) 0.0275(2) Uani 1.00 1 d . . .
N(1) N 0.02211(12) 0.2222(3) 0.25274(9) 0.0232(6) Uani 1.00 1 d . . .
N(2) N 0.22838(12) 0.0836(3) 0.25981(9) 0.0225(6) Uani 1.00 1 d . . .
C(1) C 0.1321(1) 0.2182(3) 0.31301(11) 0.0215(7) Uani 1.00 1 d . . .
C(2) C 0.0732(1) 0.2875(3) 0.33683(11) 0.0228(7) Uani 1.00 1 d . . .
C(3) C 0.0776(2) 0.3405(3) 0.39037(11) 0.0254(7) Uani 1.00 1 d . . .
C(4) C 0.1405(2) 0.3226(3) 0.42076(11) 0.0254(7) Uani 1.00 1 d . . .
C(5) C 0.1992(2) 0.2540(3) 0.39600(11) 0.0267(7) Uani 1.00 1 d . . .
C(6) C 0.1954(1) 0.2003(3) 0.34185(11) 0.0229(7) Uani 1.00 1 d . . .
C(7) C 0.0123(1) 0.2846(3) 0.29976(11) 0.0235(7) Uani 1.00 1 d . . .
C(8) C 0.2476(2) 0.1210(3) 0.30863(11) 0.0240(7) Uani 1.00 1 d . . .
C(9) C 0.1413(2) 0.3693(3) 0.48170(12) 0.0283(8) Uani 1.00 1 d . . .
C(10) C 0.1171(2) 0.5322(4) 0.4884(2) 0.0522(12) Uani 1.00 1 d . . .
C(11) C 0.0895(3) 0.2677(4) 0.5127(1) 0.0571(12) Uani 1.00 1 d . . .
C(12) C 0.2140(2) 0.3549(6) 0.5082(2) 0.073(2) Uani 1.00 1 d . . .
C(13) C -0.0379(1) 0.2146(3) 0.21411(11) 0.0260(7) Uani 1.00 1 d . . .
C(14) C -0.0296(1) 0.3208(3) 0.16619(12) 0.0258(7) Uani 1.00 1 d . . .
C(15) C -0.0939(2) 0.3147(4) 0.12819(12) 0.0314(8) Uani 1.00 1 d . . .
C(16) C -0.0848(2) 0.4108(4) 0.07730(13) 0.0382(9) Uani 1.00 1 d . . .
C(17) C 0.2784(2) 0.0058(3) 0.22332(12) 0.0272(7) Uani 1.00 1 d . . .
C(18) C 0.3032(2) 0.1068(3) 0.17650(11) 0.0249(7) Uani 1.00 1 d . . .
C(19) C 0.3549(2) 0.0261(4) 0.1392(2) 0.0486(11) Uani 1.00 1 d . . .
C(20) C 0.3837(2) 0.1208(4) 0.0933(2) 0.0428(10) Uani 1.00 1 d . . .
H(1) H 0.0379(2) 0.3907(3) 0.40612(11) 0.0306(12) Uiso 1.00 1 c . . .
H(2) H 0.2420(2) 0.2416(3) 0.41627(11) 0.0322(12) Uiso 1.00 1 c . . .
H(3) H -0.0321(1) 0.3277(3) 0.30964(11) 0.0284(12) Uiso 1.00 1 c . . .
H(4) H 0.2934(2) 0.0970(3) 0.32260(11) 0.0289(12) Uiso 1.00 1 c . . .
H(5) H 0.1145(2) 0.5559(4) 0.5264(2) 0.063(2) Uiso 1.00 1 c . . .
H(6) H 0.1504(2) 0.5973(4) 0.4710(2) 0.063(2) Uiso 1.00 1 c . . .
H(7) H 0.0716(2) 0.5452(4) 0.4721(2) 0.063(2) Uiso 1.00 1 c . . .
H(8) H 0.0887(3) 0.2927(4) 0.5506(1) 0.069(2) Uiso 1.00 1 c . . .
H(9) H 0.0432(3) 0.2799(4) 0.4978(1) 0.069(2) Uiso 1.00 1 c . . .
H(10) H 0.1043(3) 0.1661(4) 0.5084(1) 0.069(2) Uiso 1.00 1 c . . .
H(11) H 0.2297(2) 0.2537(6) 0.5044(2) 0.088(2) Uiso 1.00 1 c . . .
H(12) H 0.2467(2) 0.4204(6) 0.4904(2) 0.088(2) Uiso 1.00 1 c . . .
H(13) H 0.2113(2) 0.3801(6) 0.5460(2) 0.088(2) Uiso 1.00 1 c . . .
H(14) H -0.0411(1) 0.1147(3) 0.20027(11) 0.0311(12) Uiso 1.00 1 c . . .
H(15) H -0.0805(1) 0.2392(3) 0.23301(11) 0.0310(12) Uiso 1.00 1 c . . .
H(16) H -0.0244(1) 0.4206(3) 0.17969(12) 0.0308(12) Uiso 1.00 1 c . . .
H(17) H 0.0115(1) 0.2936(3) 0.14582(12) 0.0309(12) Uiso 1.00 1 c . . .
H(18) H -0.1017(2) 0.2129(4) 0.11778(12) 0.0377(13) Uiso 1.00 1 c . . .
H(19) H -0.1341(2) 0.3508(4) 0.14781(12) 0.0376(13) Uiso 1.00 1 c . . .
H(20) H -0.0452(2) 0.3743(4) 0.05714(13) 0.046(1) Uiso 1.00 1 c . . .
H(21) H -0.1264(2) 0.4046(4) 0.05525(13) 0.046(1) Uiso 1.00 1 c . . .
H(22) H -0.0768(2) 0.5128(4) 0.08741(13) 0.046(1) Uiso 1.00 1 c . . .
H(23) H 0.3190(2) -0.0258(3) 0.24351(12) 0.0326(12) Uiso 1.00 1 c . . .
H(24) H 0.2551(2) -0.0798(3) 0.20840(12) 0.0325(12) Uiso 1.00 1 c . . .
H(25) H 0.2631(2) 0.1339(3) 0.15494(11) 0.0299(12) Uiso 1.00 1 c . . .
H(26) H 0.3243(2) 0.1951(3) 0.19134(11) 0.0298(12) Uiso 1.00 1 c . . .
H(27) H 0.3942(2) -0.0021(4) 0.1615(2) 0.059(2) Uiso 1.00 1 c . . .
H(28) H 0.3330(2) -0.0619(4) 0.1248(2) 0.059(2) Uiso 1.00 1 c . . .
H(29) H 0.4166(2) 0.0626(4) 0.0726(2) 0.052(1) Uiso 1.00 1 c . . .
H(30) H 0.3452(2) 0.1499(4) 0.0704(2) 0.052(1) Uiso 1.00 1 c . . .
H(31) H 0.4068(2) 0.2082(4) 0.1070(2) 0.052(1) Uiso 1.00 1 c . . .

loop_
_atom_site_aniso_label
_atom_site_aniso_U_11
_atom_site_aniso_U_22
_atom_site_aniso_U_33
_atom_site_aniso_U_12
_atom_site_aniso_U_13
_atom_site_aniso_U_23
Pd(1) 0.01908(12) 0.02061(13) 0.01653(12) -0.00040(8) 0.00076(8) 0.00002(8)
Cl(1) 0.0313(4) 0.0316(4) 0.0197(3) -0.0041(3) 0.0016(3) -0.0036(3)
N(1) 0.0191(12) 0.0266(13) 0.0239(12) -0.0004(10) -0.0001(9) 0.0025(9)
N(2) 0.0228(12) 0.0219(12) 0.0227(11) 0.0016(10) 0.0032(9) 0.0006(9)
C(1) 0.025(1) 0.022(1) 0.0178(12) -0.0011(11) 0.0014(10) -0.0001(10)
C(2) 0.0224(13) 0.024(1) 0.022(1) -0.0007(11) 0.0008(11) 0.0008(11)
C(3) 0.027(1) 0.027(2) 0.022(1) -0.0003(12) 0.0037(11) -0.0006(11)
C(4) 0.028(1) 0.028(2) 0.020(1) -0.0045(12) 0.0006(11) -0.0007(11)
C(5) 0.027(1) 0.033(2) 0.020(1) -0.0023(12) -0.0021(11) -0.0011(12)
C(6) 0.0211(13) 0.026(1) 0.022(1) -0.0019(11) 0.0013(10) 0.0014(11)
C(7) 0.022(1) 0.024(1) 0.025(1) 0.0018(11) 0.0015(11) -0.0000(11)
C(8) 0.0205(13) 0.029(2) 0.022(1) 0.0022(11) -0.0008(11) 0.0025(11)
C(9) 0.033(2) 0.033(2) 0.020(1) -0.0010(12) 0.0007(11) -0.0057(12)
C(10) 0.080(3) 0.044(2) 0.032(2) -0.002(2) -0.004(2) -0.008(2)
C(11) 0.094(3) 0.053(2) 0.024(2) -0.017(2) 0.010(2) -0.002(2)
C(12) 0.054(3) 0.132(4) 0.033(2) 0.021(3) -0.010(2) -0.030(2)
C(13) 0.0208(13) 0.031(2) 0.026(2) 0.0003(12) -0.0026(11) -0.0015(12)
C(14) 0.025(1) 0.026(1) 0.026(1) 0.0014(12) -0.0035(11) 0.0008(12)
C(15) 0.031(2) 0.033(2) 0.030(2) -0.0004(13) -0.0077(13) 0.0012(13)
C(16) 0.044(2) 0.038(2) 0.033(2) 0.003(2) -0.008(1) 0.004(1)
C(17) 0.027(1) 0.027(2) 0.027(1) 0.0062(12) 0.0037(12) 0.0004(12)
C(18) 0.023(1) 0.028(2) 0.024(1) 0.0034(11) 0.0020(11) -0.0025(11)
C(19) 0.061(2) 0.035(2) 0.050(2) 0.012(2) 0.029(2) -0.001(2)
C(20) 0.041(2) 0.054(2) 0.033(2) -0.005(2) 0.013(1) -0.009(2)

loop_
_geom_bond_atom_site_label_1
_geom_bond_atom_site_label_2
_geom_bond_distance
_geom_bond_publ_flag
_geom_bond_site_symmetry_1
_geom_bond_site_symmetry_2
Pd(1) Cl(1) 2.3960(8) yes . .
Pd(1) N(1) 2.077(2) yes . .
Pd(1) N(2) 2.075(2) yes . .
Pd(1) C(1) 1.906(3) yes . .
N(1) C(7) 1.286(3) yes . .
N(1) C(13) 1.471(3) yes . .
N(2) C(8) 1.287(3) yes . .
N(2) C(17) 1.467(4) yes . .
C(1) C(2) 1.394(4) yes . .
C(1) C(6) 1.391(4) yes . .
C(2) C(3) 1.389(4) yes . .
C(2) C(7) 1.458(4) yes . .
C(3) C(4) 1.405(4) yes . .
C(3) H(1) 0.950(4) no . .
C(4) C(5) 1.397(4) yes . .
C(4) C(9) 1.542(4) yes . .
C(5) C(6) 1.405(4) yes . .
C(5) H(2) 0.950(4) no . .
C(6) C(8) 1.455(4) yes . .
C(7) H(3) 0.950(4) no . .
C(8) H(4) 0.950(4) no . .
C(9) C(10) 1.524(5) yes . .
C(9) C(11) 1.528(5) yes . .
C(9) C(12) 1.517(5) yes . .
C(10) H(5) 0.950(5) no . .
C(10) H(6) 0.950(5) no . .
C(10) H(7) 0.950(6) no . .
C(11) H(8) 0.950(5) no . .
C(11) H(9) 0.950(6) no . .
C(11) H(10) 0.950(5) no . .
C(12) H(11) 0.950(7) no . .
C(12) H(12) 0.950(6) no . .
C(12) H(13) 0.950(6) no . .
C(13) C(14) 1.509(4) yes . .
C(13) H(14) 0.950(4) no . .
C(13) H(15) 0.950(4) no . .
C(14) C(15) 1.525(4) yes . .
C(14) H(16) 0.950(4) no . .
C(14) H(17) 0.950(4) no . .
C(15) C(16) 1.515(4) yes . .
C(15) H(18) 0.950(4) no . .
C(15) H(19) 0.950(4) no . .
C(16) H(20) 0.950(5) no . .
C(16) H(21) 0.950(5) no . .
C(16) H(22) 0.950(5) no . .
C(17) C(18) 1.523(4) yes . .
C(17) H(23) 0.950(4) no . .
C(17) H(24) 0.950(4) no . .
C(18) C(19) 1.511(5) yes . .
C(18) H(25) 0.950(4) no . .
C(18) H(26) 0.950(4) no . .
C(19) C(20) 1.502(5) yes . .
C(19) H(27) 0.950(6) no . .
C(19) H(28) 0.950(5) no . .
C(20) H(29) 0.950(5) no . .
C(20) H(30) 0.950(5) no . .
C(20) H(31) 0.950(5) no . .
